data_9016186
loop_
_publ_author_name
'Marler, B.'
'Wunder, B.'

_publ_section_title
;
 Crystal structure of dialuminium dihydroxogermanate, Al~2~GeO~4~(OH)~2~
;
_journal_issue 1
_journal_name_full 'Zeitschrift f\"ur Kristallographie - New Crystal Structures'
_journal_page_first 3
_journal_page_last 3
_journal_volume 213
_journal_year 1998
_chemical_compound_source Synthetic
_chemical_formula_sum 'Al2 Ge H2 O6'
_chemical_name_mineral Krieselite
_space_group_IT_number 62
_symmetry_space_group_name_Hall '-P 2ac 2n'
_symmetry_space_group_name_H-M 'P n m a'
_cell_angle_alpha 90
_cell_angle_beta 90
_cell_angle_gamma 90
_cell_formula_units_Z 4
_cell_length_a 9.107
_cell_length_b 8.551
_cell_length_c 4.804
_cell_volume 374.106
_database_code_amcsd 0018650
_exptl_crystal_density_diffrn 3.987
_cod_original_formula_sum 'Ge Al2 O6 H2'
_cod_database_code 9016186

loop_
_space_group_symop_operation_xyz
x,y,z
x,1/2-y,z
-x,1/2+y,-z
1/2-x,1/2+y,1/2+z
1/2+x,1/2-y,1/2-z
1/2+x,y,1/2-z
1/2-x,-y,1/2+z
-x,-y,-z

loop_
_atom_site_label
_atom_site_fract_x
_atom_site_fract_y
_atom_site_fract_z
_atom_site_U_iso_or_equiv
_atom_site_type_symbol
_atom_site_attached_hydrogens
Ge -0.06157 0.25000 0.40430 0.05300 Ge 0
Al 0.13280 0.07920 -0.09270 0.03800 Al 0
O1 0.02850 0.25000 -0.27440 0.03800 O 0
O2 0.24730 0.25000 0.06160 0.03800 O 0
O3 -0.00510 0.08600 0.21330 0.03800 O 0
O-H4 0.24840 0.06660 -0.41270 0.03800 O 1

loop_
_cod_changelog_entry_id
_cod_changelog_entry_author
_cod_changelog_entry_date
_cod_changelog_entry_text
1
;cod-tools version 3.8.0
Id: cif_guess_AMCSD_atom_types 9574 2023-05-10 09:00:05Z saulius
;
2023-05-10T18:56:47+03:00
;Derived atom types and hydrogen counts
from atom names that follow the AMCSD naming convention
(Wat == water, O-H == hydroxyl).
;

loop_
_cod_related_entry_id
_cod_related_entry_database
_cod_related_entry_code
1 AMCSD 0018650
